data_2240640
loop_
_publ_author_name
'Gainsford, Graeme J.'
'Schw\"orer, Ralf'
'Tyler, Peter C.'
'Zubkova, Olga V.'

_publ_section_title
;
 Crystal packing in three related disaccharides: precursors to heparan
 sulfate oligosaccharides
;
_journal_coeditor_code SJ5456
_journal_issue 6
_journal_name_full 'Acta Crystallographica Section E'
_journal_page_first 582
_journal_page_last 587
_journal_paper_doi 10.1107/S2056989015008518
_journal_volume 71
_journal_year 2015
_chemical_formula_iupac 'C60 H59 N3 O17'
_chemical_formula_moiety 'C60 H59 N3 O17'
_chemical_formula_sum 'C60 H59 N3 O17'
_chemical_formula_weight 1094.10
_chemical_name_systematic
;4-Methoxyphenyl
4-<i>O</i>-[6-<i>O</i>-acetyl-2-azido-3-<i>O</i>-benzyl-2-deoxy-4-<i>O</i>-(9-fluorenylmethyloxycarbonyl)-\a-<i>D</i>-glucopyranosyl]-2-<i>O</i>-benzoyl-3-<i>O</i>-benzyl-6-<i>O</i>-methoxyacetal-\a-<i>L</i>-iodopyranoside
;
_space_group_crystal_system monoclinic
_space_group_IT_number 4
_space_group_name_Hall 'P 2yb'
_space_group_name_H-M_alt 'P 1 21 1'
_symmetry_cell_setting monoclinic
_symmetry_space_group_name_Hall 'P 2yb'
_symmetry_space_group_name_H-M 'P 1 21 1'
_atom_sites_solution_hydrogens geom
_audit_creation_method SHELXL-2012
_cell_angle_alpha 90
_cell_angle_beta 90.939(10)
_cell_angle_gamma 90
_cell_formula_units_Z 2
_cell_length_a 14.8595(17)
_cell_length_b 8.3873(6)
_cell_length_c 22.0138(18)
_cell_measurement_reflns_used 3418
_cell_measurement_temperature 120(2)
_cell_measurement_theta_max 71.55
_cell_measurement_theta_min 3.57
_cell_volume 2743.2(4)
_computing_cell_refinement
;
CrysAlis PRO (Agilent, 2013)
;
_computing_data_collection
;
CrysAlis PRO (Agilent, 2013)
;
_computing_data_reduction
;
CrysAlis PRO (Agilent, 2013)
;
_computing_molecular_graphics
;
ORTEP-3 in WinGX (Farrugia, 2012) and Mercury (Macrae <i>et al.</i>,
2008)
;
_computing_publication_material
;
SHELXL2012 (Sheldrick, 2015) and PLATON (Spek, 2009)
;
_computing_structure_refinement
;
SHELXL2012 (Sheldrick, 2015)
;
_computing_structure_solution
;
SHELXS97 (Sheldrick, 2008)
;
_diffrn_ambient_temperature 120(2)
_diffrn_detector_area_resol_mean 5.3250
_diffrn_measured_fraction_theta_full 0.997
_diffrn_measured_fraction_theta_max 0.989
_diffrn_measurement_device_type 'Agilent SuperNova (Dual, Cu at zero, Atlas)'
_diffrn_measurement_method '\w scans'
_diffrn_radiation_monochromator mirror
_diffrn_radiation_source 'SuperNova (Cu) X-ray Source'
_diffrn_radiation_type 'Cu K\a'
_diffrn_radiation_wavelength 1.54184
_diffrn_reflns_av_R_equivalents 0.1012
_diffrn_reflns_limit_h_max 18
_diffrn_reflns_limit_h_min -17
_diffrn_reflns_limit_k_max 7
_diffrn_reflns_limit_k_min -10
_diffrn_reflns_limit_l_max 27
_diffrn_reflns_limit_l_min -26
_diffrn_reflns_number 17226
_diffrn_reflns_theta_full 67.684
_diffrn_reflns_theta_max 72.106
_diffrn_reflns_theta_min 4.962
_exptl_absorpt_coefficient_mu 0.811
_exptl_absorpt_correction_T_max 1.638
_exptl_absorpt_correction_T_min 1.080
_exptl_absorpt_correction_type gaussian
_exptl_absorpt_process_details
;
(CrysAlis PRO; Agilent, 2013)
;
_exptl_crystal_colour colourless
_exptl_crystal_density_diffrn 1.325
_exptl_crystal_density_method 'not measured'
_exptl_crystal_description plate
_exptl_crystal_F_000 1152
_exptl_crystal_size_max 0.359
_exptl_crystal_size_mid 0.062
_exptl_crystal_size_min 0.005
_refine_diff_density_max 0.355
_refine_diff_density_min -0.323
_refine_ls_abs_structure_details
;
Flack <i>x</i> determined using 810 quotients
[(<i>I</i>^+^)-(<i>I</i>^-^)]/[(<i>I</i>^+^)+(<i>I</i>^-^)]
(Parsons & Flack, 2004)
;
_refine_ls_abs_structure_Flack -0.3(4)
_refine_ls_extinction_method none
_refine_ls_goodness_of_fit_ref 1.044
_refine_ls_hydrogen_treatment constr
_refine_ls_matrix_type full
_refine_ls_number_parameters 730
_refine_ls_number_reflns 7922
_refine_ls_number_restraints 38
_refine_ls_restrained_S_all 1.042
_refine_ls_R_factor_all 0.1218
_refine_ls_R_factor_gt 0.0834
_refine_ls_shift/su_max 0.000
_refine_ls_shift/su_mean 0.000
_refine_ls_structure_factor_coef Fsqd
_refine_ls_weighting_details
;
 w=1/[\s^2^(Fo^2^)+(0.0552P)^2^+2.9735P]
 where P=(Fo^2^+2Fc^2^)/3
;
_refine_ls_weighting_scheme calc
_refine_ls_wR_factor_gt 0.1802
_refine_ls_wR_factor_ref 0.2011
_reflns_number_gt 4977
_reflns_number_total 7922
_reflns_threshold_expression I>2\s(I)
_cod_data_source_file sj5456sup1.cif
_cod_data_source_block RNSB
_cod_original_sg_symbol_H-M 'P 21'
_cod_database_code 2240640
_cod_database_fobs_code 2240640
_shelx_space_group_comment
;
The symmetry employed for this shelxl refinement is uniquely defined
by the following loop, which should always be used as a source of
symmetry information in preference to the above space-group names.
They are only intended as comments.
;
_shelx_estimated_absorpt_t_min 0.760
_shelx_estimated_absorpt_t_max 0.996
_shelxl_version_number .000002012

loop_
_space_group_symop_operation_xyz
'x, y, z'
'-x, y+1/2, -z'

loop_
_atom_site_type_symbol
_atom_site_label
_atom_site_fract_x
_atom_site_fract_y
_atom_site_fract_z
_atom_site_U_iso_or_equiv
_atom_site_adp_type
_atom_site_calc_flag
_atom_site_occupancy
_atom_site_disorder_assembly
_atom_site_disorder_group
O O1 0.5974(4) 0.4383(7) 0.4055(2) 0.0312(13) Uani d 1 . .
O O2 0.6619(3) 0.5309(7) 0.2556(2) 0.0285(12) Uani d 1 . .
O O3 0.4809(4) 0.6979(7) 0.3455(3) 0.0330(13) Uani d 1 . .
O O4 0.6934(4) 0.8710(6) 0.2992(2) 0.0301(12) Uani d 1 . .
O O5 0.7159(3) 0.6128(6) 0.3805(2) 0.0304(12) Uani d 1 . .
O O6 0.5425(4) 0.5104(8) 0.1916(3) 0.0414(15) Uani d 1 . .
O O7 0.7153(5) 0.0322(8) 0.5888(3) 0.0494(17) Uani d 1 . .
O O8 0.7790(5) 0.7824(8) 0.4780(3) 0.0507(18) Uani d 1 . .
O O9 0.9162(6) 0.8544(12) 0.4440(4) 0.083(3) Uani d 1 . .
O O10 0.7396(3) 1.1377(6) 0.3065(2) 0.0267(12) Uani d 1 . .
O O11 0.8736(4) 1.3719(6) 0.3201(2) 0.0334(13) Uani d 1 . .
O O13 0.8389(4) 0.9956(7) 0.1422(2) 0.0355(14) Uani d 1 . .
O O14 0.9591(4) 1.0331(7) 0.2470(3) 0.0362(13) Uani d 1 . .
O O15 1.0172(5) 1.2535(8) 0.2043(4) 0.0557(19) Uani d 1 . .
O O16 1.1008(4) 1.0421(8) 0.2336(3) 0.0482(16) Uani d 1 . .
O O17 0.8426(5) 0.6051(11) 0.5627(3) 0.067(2) Uani d 1 . .
N N1 0.6555(5) 0.8991(9) 0.1775(3) 0.0397(18) Uani d 1 . .
N N2 0.6574(5) 0.9015(9) 0.1209(4) 0.0394(18) Uani d 1 . .
N N3 0.6527(6) 0.8888(12) 0.0696(4) 0.057(2) Uani d 1 . .
C C1 0.6589(5) 0.4880(9) 0.3605(3) 0.0263(17) Uani d 1 . .
H H1 0.6965 0.3950 0.3481 0.032 Uiso calc 1 . .
C C2 0.6005(5) 0.5429(9) 0.3057(3) 0.0263(16) Uani d 1 . .
H H2 0.5502 0.4651 0.2993 0.032 Uiso calc 1 . .
C C3 0.5615(5) 0.7095(9) 0.3105(3) 0.0259(16) Uani d 1 . .
H H3 0.5458 0.7493 0.2689 0.031 Uiso calc 1 . .
C C4 0.6247(6) 0.8286(10) 0.3418(4) 0.0326(19) Uani d 1 . .
H H4 0.5903 0.9259 0.3537 0.039 Uiso calc 1 . .
C C5 0.6682(6) 0.7522(9) 0.3984(4) 0.0318(19) Uani d 1 . .
H H5 0.6210 0.7240 0.4284 0.038 Uiso calc 1 . .
C C6 0.6339(6) 0.3430(10) 0.4517(3) 0.0309(18) Uani d 1 . .
C C7 0.5736(7) 0.2364(10) 0.4784(4) 0.040(2) Uani d 1 . .
H H7 0.5127 0.2325 0.4645 0.048 Uiso calc 1 . .
C C8 0.6026(7) 0.1366(10) 0.5249(4) 0.042(2) Uani d 1 . .
H H8 0.5610 0.0683 0.5445 0.050 Uiso calc 1 . .
C C9 0.6919(7) 0.1368(11) 0.5428(4) 0.039(2) Uani d 1 . .
C C10 0.7526(6) 0.2435(11) 0.5171(4) 0.040(2) Uani d 1 . .
H H10 0.8134 0.2465 0.5310 0.048 Uiso calc 1 . .
C C11 0.7230(6) 0.3464(10) 0.4705(4) 0.0346(19) Uani d 1 . .
H H11 0.7640 0.4178 0.4521 0.042 Uiso calc 1 . .
C C12 0.8074(7) 0.0275(13) 0.6083(5) 0.060(3) Uani d 1 . .
H H12A 0.8455 0.0044 0.5735 0.089 Uiso calc 1 . .
H H12B 0.8155 -0.0559 0.6391 0.089 Uiso calc 1 . .
H H12C 0.8244 0.1309 0.6258 0.089 Uiso calc 1 . .
C C13 0.6234(5) 0.5117(10) 0.1999(3) 0.0289(17) Uani d 1 . .
C C14 0.6899(6) 0.4813(9) 0.1531(3) 0.0309(18) Uani d 1 . .
C C15 0.6620(6) 0.4724(12) 0.0927(4) 0.044(2) Uani d 1 . .
H H15 0.6002 0.4866 0.0823 0.053 Uiso calc 1 . .
C C16 0.7236(7) 0.4430(13) 0.0473(4) 0.051(3) Uani d 1 . .
H H16 0.7041 0.4374 0.0061 0.061 Uiso calc 1 . .
C C17 0.8124(7) 0.4220(11) 0.0622(4) 0.044(2) Uani d 1 . .
H H17 0.8540 0.4009 0.0309 0.052 Uiso calc 1 . .
C C18 0.8434(6) 0.4310(11) 0.1225(4) 0.038(2) Uani d 1 . .
H H18 0.9054 0.4176 0.1325 0.045 Uiso calc 1 . .
C C19 0.7810(6) 0.4598(9) 0.1668(4) 0.0328(19) Uani d 1 . .
H H19 0.8007 0.4651 0.2081 0.039 Uiso calc 1 . .
C C20 0.4024(5) 0.7609(10) 0.3148(4) 0.0328(19) Uani d 1 . .
H H20A 0.3478 0.7190 0.3345 0.039 Uiso calc 1 . .
H H20B 0.4015 0.7237 0.2721 0.039 Uiso calc 1 . .
C C21 0.3994(5) 0.9398(10) 0.3156(4) 0.0300(18) Uani d 1 . .
C C22 0.4266(6) 1.0325(12) 0.2663(4) 0.037(2) Uani d 1 . .
H H22 0.4464 0.9811 0.2304 0.044 Uiso calc 1 . .
C C23 0.4254(6) 1.1976(11) 0.2686(4) 0.040(2) Uani d 1 . .
H H23 0.4460 1.2581 0.2351 0.048 Uiso calc 1 . .
C C24 0.3938(6) 1.2745(11) 0.3200(4) 0.042(2) Uani d 1 . .
H H24 0.3919 1.3876 0.3214 0.050 Uiso calc 1 . .
C C25 0.3651(6) 1.1864(11) 0.3689(4) 0.043(2) Uani d 1 . .
H H25 0.3427 1.2391 0.4038 0.051 Uiso calc 1 . .
C C26 0.3690(6) 1.0197(11) 0.3674(4) 0.038(2) Uani d 1 . .
H H26 0.3508 0.9600 0.4018 0.045 Uiso calc 1 . .
C C27 0.7366(7) 0.8639(12) 0.4270(4) 0.053(3) Uani d 1 . .
H H27A 0.7824 0.8939 0.3969 0.063 Uiso calc 1 . .
H H27B 0.7066 0.9623 0.4411 0.063 Uiso calc 1 . .
C C28 0.8689(8) 0.7805(14) 0.4782(5) 0.056(3) Uani d 1 . .
C C29 0.9102(8) 0.6810(15) 0.5294(5) 0.065(3) Uani d 1 . .
H H29A 0.9508 0.5998 0.5121 0.078 Uiso calc 1 . .
H H29B 0.9463 0.7506 0.5567 0.078 Uiso calc 1 . .
C C30 0.6850(5) 1.0246(10) 0.2734(3) 0.0313(18) Uani d 1 . .
H H30 0.6206 1.0588 0.2746 0.038 Uiso calc 1 . .
C C31 0.8335(5) 1.0987(10) 0.3074(4) 0.0309(18) Uani d 1 . .
H H31 0.8408 0.9902 0.3256 0.037 Uiso calc 1 . .
C C32 0.8682(5) 1.0938(10) 0.2428(4) 0.0317(18) Uani d 1 . .
H H32 0.8676 1.2029 0.2245 0.038 Uiso calc 1 . .
C C33 0.8135(5) 0.9788(10) 0.2037(3) 0.0315(18) Uani d 1 . .
H H33 0.8244 0.8669 0.2176 0.038 Uiso calc 1 . .
C C34 0.7149(5) 1.0187(11) 0.2082(3) 0.0341(18) Uani d 1 . .
H H34 0.7040 1.1254 0.1892 0.041 Uiso calc 1 . .
C C35 0.8806(6) 1.2169(10) 0.3482(4) 0.0326(19) Uani d 1 . .
H H35A 0.8521 1.2185 0.3885 0.039 Uiso calc 1 . .
H H35B 0.9446 1.1869 0.3538 0.039 Uiso calc 1 . .
O O12A 0.9654(9) 1.4710(10) 0.3913(6) 0.073(4) Uani d 0.797(16) . .
C C36A 0.9237(8) 1.4888(16) 0.3456(6) 0.039(3) Uani d 0.797(16) A .
O O12B 1.014(3) 1.437(5) 0.352(2) 0.073(4) Uani d 0.203(16) A 1
C C36B 0.947(3) 1.472(6) 0.327(2) 0.039(3) Uani d 0.203(16) A 1
C C37 0.9181(7) 1.6388(12) 0.3077(5) 0.051(3) Uani d 1 . .
H H37A 0.9462 1.6207 0.2684 0.076 Uiso d 1 . .
H H37B 0.9493 1.7260 0.3290 0.076 Uiso d 1 . .
H H37C 0.8547 1.6672 0.3014 0.076 Uiso d 1 . .
C C38 0.8795(8) 0.8584(12) 0.1162(4) 0.051(3) Uani d 1 . .
H H38A 0.8413 0.7638 0.1232 0.061 Uiso calc 1 . .
H H38B 0.9390 0.8392 0.1358 0.061 Uiso calc 1 . .
C C39 0.8911(6) 0.8822(10) 0.0489(4) 0.036(2) Uani d 1 . .
C C40 0.9457(6) 0.7760(10) 0.0181(4) 0.039(2) Uani d 1 . .
H H40 0.9769 0.6944 0.0397 0.047 Uiso calc 1 . .
C C41 0.9546(6) 0.7894(10) -0.0441(4) 0.040(2) Uani d 1 . .
H H41 0.9902 0.7141 -0.0653 0.048 Uiso calc 1 . .
C C42 0.9122(6) 0.9115(11) -0.0759(4) 0.040(2) Uani d 1 . .
H H42 0.9203 0.9227 -0.1184 0.048 Uiso calc 1 . .
C C43 0.8576(6) 1.0175(12) -0.0448(4) 0.037(2) Uani d 1 . .
H H43 0.8264 1.0992 -0.0664 0.045 Uiso calc 1 . .
C C44 0.8485(6) 1.0046(10) 0.0173(4) 0.0348(19) Uani d 1 . .
H H44 0.8129 1.0798 0.0385 0.042 Uiso calc 1 . .
C C45 1.0248(6) 1.1229(12) 0.2244(4) 0.040(2) Uani d 1 . .
C C46 1.1809(6) 1.0998(11) 0.2032(4) 0.043(2) Uani d 1 . .
H H46A 1.2330 1.0981 0.2317 0.051 Uiso calc 1 . .
H H46B 1.1714 1.2110 0.1894 0.051 Uiso calc 1 . .
C C47 1.1992(6) 0.9954(11) 0.1499(4) 0.043(2) Uani d 1 . .
H H47 1.1477 1.0004 0.1202 0.051 Uiso calc 1 . .
C C48 1.2186(7) 0.8200(10) 0.1676(4) 0.039(2) Uani d 1 . .
C C49 1.1643(8) 0.7166(11) 0.2000(5) 0.054(3) Uani d 1 . .
H H49 1.1065 0.7489 0.2131 0.064 Uiso calc 1 . .
C C50 1.1972(8) 0.5633(12) 0.2128(4) 0.052(3) Uani d 1 . .
H H50 1.1617 0.4908 0.2353 0.062 Uiso calc 1 . .
C C51 1.2818(7) 0.5166(12) 0.1926(4) 0.050(3) Uani d 1 . .
H H51 1.3029 0.4119 0.2011 0.060 Uiso calc 1 . .
C C52 1.3359(7) 0.6214(12) 0.1599(4) 0.048(2) Uani d 1 . .
H H52 1.3932 0.5887 0.1459 0.057 Uiso calc 1 . .
C C53 1.3043(6) 0.7746(11) 0.1485(4) 0.039(2) Uani d 1 . .
C C54 1.3456(6) 0.9106(10) 0.1179(4) 0.0339(19) Uani d 1 . .
C C55 1.4293(6) 0.9241(13) 0.0914(4) 0.048(2) Uani d 1 . .
H H55 1.4700 0.8368 0.0907 0.057 Uiso calc 1 . .
C C56 1.4514(7) 1.0717(13) 0.0660(5) 0.054(3) Uani d 1 . .
H H56 1.5085 1.0837 0.0477 0.064 Uiso calc 1 . .
C C57 1.3945(7) 1.1979(14) 0.0664(4) 0.049(2) Uani d 1 . .
H H57 1.4121 1.2963 0.0489 0.059 Uiso calc 1 . .
C C58 1.3105(7) 1.1834(11) 0.0923(4) 0.045(2) Uani d 1 . .
H H58 1.2700 1.2710 0.0922 0.053 Uiso calc 1 . .
C C59 1.2862(6) 1.0391(12) 0.1186(4) 0.039(2) Uani d 1 . .
C C60 0.8785(8) 0.533(2) 0.6169(5) 0.083(4) Uani d 1 . .
H H60A 0.9276 0.4610 0.6065 0.124 Uiso calc 1 . .
H H60B 0.8310 0.4734 0.6372 0.124 Uiso calc 1 . .
H H60C 0.9015 0.6168 0.6442 0.124 Uiso calc 1 . .

loop_
_atom_site_aniso_label
_atom_site_aniso_U_11
_atom_site_aniso_U_22
_atom_site_aniso_U_33
_atom_site_aniso_U_12
_atom_site_aniso_U_13
_atom_site_aniso_U_23
O1 0.039(3) 0.025(3) 0.029(3) -0.001(3) 0.007(2) 0.006(2)
O2 0.038(3) 0.023(3) 0.025(2) 0.001(3) 0.004(2) -0.004(2)
O3 0.030(3) 0.030(3) 0.039(3) 0.008(3) 0.008(2) 0.003(2)
O4 0.036(3) 0.019(3) 0.035(3) -0.003(2) 0.007(2) 0.004(2)
O5 0.032(3) 0.023(3) 0.036(3) -0.002(3) 0.000(2) 0.001(2)
O6 0.037(3) 0.050(4) 0.037(3) 0.003(3) -0.001(2) -0.004(3)
O7 0.077(5) 0.031(4) 0.041(3) 0.015(4) 0.007(3) 0.012(3)
O8 0.066(5) 0.052(4) 0.033(3) -0.013(4) -0.006(3) -0.001(3)
O9 0.089(6) 0.082(7) 0.080(6) -0.008(6) 0.016(5) 0.015(5)
O10 0.029(3) 0.014(3) 0.037(3) -0.002(2) 0.001(2) 0.001(2)
O11 0.043(3) 0.016(3) 0.041(3) -0.003(3) 0.001(3) -0.001(2)
O13 0.053(4) 0.021(3) 0.033(3) 0.002(3) 0.003(3) -0.002(2)
O14 0.039(3) 0.023(3) 0.046(3) 0.003(3) 0.010(3) 0.009(3)
O15 0.058(5) 0.025(4) 0.085(5) 0.000(3) 0.011(4) 0.018(4)
O16 0.042(4) 0.037(4) 0.066(4) 0.008(3) 0.014(3) 0.006(3)
O17 0.071(5) 0.085(6) 0.044(4) -0.023(5) -0.009(4) 0.010(4)
N1 0.046(5) 0.034(4) 0.039(4) -0.015(4) -0.002(3) -0.001(3)
N2 0.034(4) 0.034(4) 0.051(5) -0.010(3) -0.003(3) -0.001(3)
N3 0.053(5) 0.080(7) 0.037(4) -0.011(5) -0.003(4) -0.003(4)
C1 0.034(4) 0.019(4) 0.026(4) -0.005(3) 0.008(3) -0.003(3)
C2 0.029(4) 0.022(4) 0.028(4) 0.000(3) 0.004(3) -0.001(3)
C3 0.027(4) 0.019(4) 0.032(4) -0.004(3) 0.007(3) -0.002(3)
C4 0.039(5) 0.024(4) 0.035(4) -0.008(4) 0.013(4) -0.004(3)
C5 0.051(5) 0.009(4) 0.035(4) -0.003(4) 0.002(4) 0.000(3)
C6 0.046(5) 0.019(4) 0.028(4) 0.006(4) 0.005(3) 0.001(3)
C7 0.054(6) 0.026(5) 0.040(5) -0.002(4) 0.009(4) 0.010(4)
C8 0.062(6) 0.020(5) 0.044(5) -0.001(4) 0.013(5) 0.007(4)
C9 0.062(6) 0.031(5) 0.026(4) 0.007(5) 0.004(4) 0.011(4)
C10 0.051(6) 0.039(5) 0.030(4) 0.009(4) -0.004(4) 0.000(4)
C11 0.044(5) 0.027(5) 0.033(4) -0.001(4) 0.007(4) 0.003(3)
C12 0.093(8) 0.031(5) 0.055(6) 0.022(6) -0.008(6) 0.009(5)
C13 0.030(2) 0.028(2) 0.0291(19) 0.0000(12) 0.0006(12) 0.0004(12)
C14 0.046(5) 0.018(4) 0.029(4) 0.005(4) 0.001(4) 0.002(3)
C15 0.039(5) 0.057(7) 0.037(5) 0.019(5) -0.003(4) -0.005(4)
C16 0.068(7) 0.059(7) 0.026(4) 0.017(6) 0.004(4) -0.001(4)
C17 0.063(6) 0.027(5) 0.041(5) -0.002(5) 0.015(5) 0.001(4)
C18 0.044(5) 0.033(5) 0.036(5) 0.004(4) 0.010(4) 0.006(4)
C19 0.041(5) 0.019(4) 0.039(4) 0.004(4) 0.003(4) 0.004(3)
C20 0.024(4) 0.029(5) 0.046(5) -0.002(4) 0.004(4) -0.002(4)
C21 0.030(4) 0.022(4) 0.038(4) 0.005(3) -0.001(3) -0.003(3)
C22 0.037(5) 0.045(5) 0.028(4) 0.004(4) -0.002(3) 0.005(4)
C23 0.039(5) 0.033(5) 0.048(5) 0.006(4) -0.003(4) 0.012(4)
C24 0.053(6) 0.019(4) 0.054(6) 0.003(4) -0.001(5) 0.004(4)
C25 0.046(6) 0.035(5) 0.047(5) 0.012(5) 0.006(4) -0.007(4)
C26 0.048(5) 0.030(5) 0.035(4) 0.004(4) 0.006(4) -0.001(4)
C27 0.086(8) 0.040(6) 0.031(5) -0.019(6) -0.009(5) -0.001(4)
C28 0.075(8) 0.054(7) 0.040(5) -0.002(6) 0.003(5) 0.002(5)
C29 0.070(8) 0.063(8) 0.062(7) -0.010(6) 0.000(6) -0.008(6)
C30 0.032(2) 0.030(2) 0.032(2) -0.0005(12) 0.0005(12) 0.0000(12)
C31 0.037(5) 0.019(4) 0.036(4) 0.000(4) 0.000(4) 0.001(3)
C32 0.038(5) 0.025(4) 0.032(4) 0.004(4) 0.003(3) 0.000(3)
C33 0.033(2) 0.030(2) 0.031(2) 0.0003(12) 0.0010(12) -0.0001(12)
C34 0.035(2) 0.033(2) 0.034(2) -0.0005(12) 0.0005(12) 0.0005(12)
C35 0.037(5) 0.024(5) 0.037(4) 0.002(4) -0.003(4) -0.006(3)
O12A 0.111(10) 0.026(5) 0.081(8) -0.016(5) -0.054(7) 0.003(5)
C36A 0.039(3) 0.038(3) 0.039(3) -0.0001(9) 0.0006(9) 0.0000(9)
O12B 0.111(10) 0.026(5) 0.081(8) -0.016(5) -0.054(7) 0.003(5)
C36B 0.039(3) 0.038(3) 0.039(3) -0.0001(9) 0.0006(9) 0.0000(9)
C37 0.059(6) 0.027(5) 0.065(6) -0.013(5) -0.008(5) 0.001(5)
C38 0.084(8) 0.031(5) 0.039(5) 0.027(5) 0.010(5) 0.002(4)
C39 0.041(5) 0.022(4) 0.044(5) 0.007(4) 0.001(4) 0.000(4)
C40 0.042(5) 0.022(5) 0.053(5) 0.015(4) 0.007(4) 0.005(4)
C41 0.040(5) 0.021(5) 0.059(6) 0.000(4) 0.009(4) -0.006(4)
C42 0.046(5) 0.036(5) 0.037(4) -0.003(4) 0.000(4) -0.003(4)
C43 0.042(5) 0.034(5) 0.037(4) 0.001(4) -0.001(4) 0.000(4)
C44 0.045(5) 0.019(4) 0.040(4) -0.001(4) 0.003(4) -0.001(4)
C45 0.044(5) 0.036(6) 0.042(5) 0.000(5) 0.008(4) -0.010(4)
C46 0.043(5) 0.036(5) 0.050(5) -0.003(4) 0.019(4) -0.006(4)
C47 0.050(6) 0.032(5) 0.047(5) 0.005(4) 0.008(4) -0.001(4)
C48 0.058(6) 0.022(5) 0.037(5) -0.003(4) -0.002(4) -0.003(4)
C49 0.079(8) 0.025(5) 0.056(6) -0.003(5) 0.007(5) -0.004(4)
C50 0.077(8) 0.033(6) 0.045(5) -0.004(5) -0.006(5) 0.002(4)
C51 0.067(7) 0.020(5) 0.062(6) 0.008(5) -0.028(5) -0.005(5)
C52 0.055(6) 0.034(6) 0.054(6) 0.012(5) -0.016(5) -0.012(5)
C53 0.045(5) 0.039(5) 0.032(4) 0.007(4) -0.010(4) -0.008(4)
C54 0.040(5) 0.028(5) 0.034(4) -0.001(4) -0.010(4) -0.002(3)
C55 0.032(5) 0.052(7) 0.058(6) 0.006(5) -0.004(4) -0.004(5)
C56 0.045(6) 0.058(7) 0.057(6) -0.002(5) 0.005(5) -0.001(5)
C57 0.046(6) 0.053(6) 0.047(6) -0.006(5) 0.004(4) 0.007(5)
C58 0.058(6) 0.032(5) 0.044(5) 0.008(5) 0.005(5) 0.003(4)
C59 0.035(5) 0.047(6) 0.036(4) -0.001(4) 0.005(4) -0.006(4)
C60 0.072(8) 0.119(12) 0.058(7) -0.004(9) -0.018(6) 0.008(8)

loop_
_atom_type_symbol
_atom_type_description
_atom_type_scat_dispersion_real
_atom_type_scat_dispersion_imag
_atom_type_scat_source
C C 0.0181 0.0091 'International Tables Vol C Tables 4.2.6.8 and 6.1.1.4'
H H 0.0000 0.0000 'International Tables Vol C Tables 4.2.6.8 and 6.1.1.4'
N N 0.0311 0.0180 'International Tables Vol C Tables 4.2.6.8 and 6.1.1.4'
O O 0.0492 0.0322 'International Tables Vol C Tables 4.2.6.8 and 6.1.1.4'

loop_
_geom_angle_atom_site_label_1
_geom_angle_atom_site_label_2
_geom_angle_atom_site_label_3
_geom_angle
C6 O1 C1 115.5(6)
C13 O2 C2 115.9(6)
C3 O3 C20 113.6(6)
C30 O4 C4 115.3(6)
C1 O5 C5 113.3(6)
C9 O7 C12 117.8(8)
C28 O8 C27 115.5(8)
C31 O10 C30 113.4(6)
C36A O11 C36B 23(2)
C36A O11 C35 116.2(7)
C36B O11 C35 116.5(18)
C33 O13 C38 115.2(6)
C45 O14 C32 117.8(7)
C45 O16 C46 117.3(8)
C29 O17 C60 111.4(9)
N2 N1 C34 114.9(7)
N3 N2 N1 172.1(9)
O5 C1 O1 112.8(6)
O5 C1 C2 110.5(6)
O1 C1 C2 105.8(6)
O5 C1 H1 109.2
O1 C1 H1 109.2
C2 C1 H1 109.2
O2 C2 C3 111.3(6)
O2 C2 C1 102.8(6)
C3 C2 C1 115.5(6)
O2 C2 H2 109.0
C3 C2 H2 109.0
C1 C2 H2 109.0
O3 C3 C2 107.3(6)
O3 C3 C4 108.3(6)
C2 C3 C4 113.7(6)
O3 C3 H3 109.1
C2 C3 H3 109.1
C4 C3 H3 109.1
O4 C4 C3 107.7(6)
O4 C4 C5 109.8(7)
C3 C4 C5 109.9(6)
O4 C4 H4 109.8
C3 C4 H4 109.8
C5 C4 H4 109.8
O5 C5 C27 106.8(7)
O5 C5 C4 108.9(6)
C27 C5 C4 110.5(7)
O5 C5 H5 110.2
C27 C5 H5 110.2
C4 C5 H5 110.2
C11 C6 O1 124.4(7)
C11 C6 C7 120.3(8)
O1 C6 C7 115.3(7)
C8 C7 C6 120.1(9)
C8 C7 H7 119.9
C6 C7 H7 119.9
C9 C8 C7 119.7(9)
C9 C8 H8 120.1
C7 C8 H8 120.1
C8 C9 O7 116.0(8)
C8 C9 C10 120.7(8)
O7 C9 C10 123.2(9)
C9 C10 C11 119.5(8)
C9 C10 H10 120.2
C11 C10 H10 120.2
C6 C11 C10 119.5(8)
C6 C11 H11 120.3
C10 C11 H11 120.3
O7 C12 H12A 109.5
O7 C12 H12B 109.5
H12A C12 H12B 109.5
O7 C12 H12C 109.5
H12A C12 H12C 109.5
H12B C12 H12C 109.5
O6 C13 O2 122.7(7)
O6 C13 C14 124.9(7)
O2 C13 C14 112.2(7)
C15 C14 C19 118.3(8)
C15 C14 C13 119.3(8)
C19 C14 C13 122.3(7)
C16 C15 C14 120.6(8)
C16 C15 H15 119.7
C14 C15 H15 119.7
C17 C16 C15 119.8(8)
C17 C16 H16 120.1
C15 C16 H16 120.1
C16 C17 C18 121.5(9)
C16 C17 H17 119.3
C18 C17 H17 119.3
C19 C18 C17 117.7(9)
C19 C18 H18 121.1
C17 C18 H18 121.1
C18 C19 C14 122.1(8)
C18 C19 H19 119.0
C14 C19 H19 119.0
O3 C20 C21 112.7(7)
O3 C20 H20A 109.1
C21 C20 H20A 109.1
O3 C20 H20B 109.1
C21 C20 H20B 109.1
H20A C20 H20B 107.8
C22 C21 C26 117.8(8)
C22 C21 C20 122.5(8)
C26 C21 C20 119.7(8)
C23 C22 C21 121.5(9)
C23 C22 H22 119.3
C21 C22 H22 119.3
C22 C23 C24 119.9(9)
C22 C23 H23 120.1
C24 C23 H23 120.1
C25 C24 C23 120.0(9)
C25 C24 H24 120.0
C23 C24 H24 120.0
C24 C25 C26 120.2(9)
C24 C25 H25 119.9
C26 C25 H25 119.9
C25 C26 C21 120.6(9)
C25 C26 H26 119.7
C21 C26 H26 119.7
O8 C27 C5 108.1(8)
O8 C27 H27A 110.1
C5 C27 H27A 110.1
O8 C27 H27B 110.1
C5 C27 H27B 110.1
H27A C27 H27B 108.4
O9 C28 O8 125.6(11)
O9 C28 C29 120.7(11)
O8 C28 C29 113.6(9)
O17 C29 C28 110.6(9)
O17 C29 H29A 109.5
C28 C29 H29A 109.5
O17 C29 H29B 109.5
C28 C29 H29B 109.5
H29A C29 H29B 108.1
O4 C30 O10 110.6(6)
O4 C30 C34 109.1(7)
O10 C30 C34 109.3(6)
O4 C30 H30 109.3
O10 C30 H30 109.3
C34 C30 H30 109.3
O10 C31 C35 107.5(7)
O10 C31 C32 109.8(6)
C35 C31 C32 114.5(7)
O10 C31 H31 108.3
C35 C31 H31 108.3
C32 C31 H31 108.3
O14 C32 C33 107.7(6)
O14 C32 C31 106.3(6)
C33 C32 C31 111.1(7)
O14 C32 H32 110.5
C33 C32 H32 110.5
C31 C32 H32 110.5
O13 C33 C34 108.4(6)
O13 C33 C32 109.2(6)
C34 C33 C32 109.5(7)
O13 C33 H33 109.9
C34 C33 H33 109.9
C32 C33 H33 109.9
N1 C34 C33 112.9(7)
N1 C34 C30 105.8(7)
C33 C34 C30 111.7(6)
N1 C34 H34 108.7
C33 C34 H34 108.7
C30 C34 H34 108.7
O11 C35 C31 108.0(6)
O11 C35 H35A 110.1
C31 C35 H35A 110.1
O11 C35 H35B 110.1
C31 C35 H35B 110.1
H35A C35 H35B 108.4
O12A C36A O11 122.7(11)
O12A C36A C37 126.8(12)
O11 C36A C37 110.5(8)
O12B C36B O11 125(4)
O12B C36B C37 127(4)
O11 C36B C37 108(3)
C36A C37 C36B 21(2)
C36A C37 H37A 109.8(10)
C36B C37 H37A 89(2)
C36A C37 H37B 109.7(9)
C36B C37 H37B 114.9(18)
H37A C37 H37B 109.4(10)
C36A C37 H37C 109.0
C36B C37 H37C 122(2)
H37A C37 H37C 109.5
H37B C37 H37C 109.4
O13 C38 C39 110.1(7)
O13 C38 H38A 109.6
C39 C38 H38A 109.6
O13 C38 H38B 109.6
C39 C38 H38B 109.6
H38A C38 H38B 108.1
C44 C39 C40 119.6(8)
C44 C39 C38 122.2(8)
C40 C39 C38 118.2(8)
C41 C40 C39 119.9(8)
C41 C40 H40 120.1
C39 C40 H40 120.1
C40 C41 C42 120.6(8)
C40 C41 H41 119.7
C42 C41 H41 119.7
C41 C42 C43 119.3(8)
C41 C42 H42 120.4
C43 C42 H42 120.4
C44 C43 C42 120.3(8)
C44 C43 H43 119.9
C42 C43 H43 119.9
C43 C44 C39 120.3(8)
C43 C44 H44 119.9
C39 C44 H44 119.9
O15 C45 O16 127.1(9)
O15 C45 O14 126.4(9)
O16 C45 O14 106.3(8)
O16 C46 C47 109.1(8)
O16 C46 H46A 109.9
C47 C46 H46A 109.9
O16 C46 H46B 109.9
C47 C46 H46B 109.9
H46A C46 H46B 108.3
C46 C47 C59 112.5(8)
C46 C47 C48 113.3(8)
C59 C47 C48 100.8(8)
C46 C47 H47 110.0
C59 C47 H47 110.0
C48 C47 H47 110.0
C49 C48 C53 121.6(9)
C49 C48 C47 127.9(9)
C53 C48 C47 110.4(8)
C48 C49 C50 118.1(10)
C48 C49 H49 120.9
C50 C49 H49 120.9
C51 C50 C49 120.4(10)
C51 C50 H50 119.8
C49 C50 H50 119.8
C50 C51 C52 121.1(9)
C50 C51 H51 119.5
C52 C51 H51 119.5
C53 C52 C51 118.6(9)
C53 C52 H52 120.7
C51 C52 H52 120.7
C52 C53 C48 120.3(9)
C52 C53 C54 131.3(9)
C48 C53 C54 108.5(8)
C55 C54 C59 120.9(9)
C55 C54 C53 130.0(9)
C59 C54 C53 109.0(8)
C54 C55 C56 117.3(9)
C54 C55 H55 121.3
C56 C55 H55 121.3
C57 C56 C55 122.4(10)
C57 C56 H56 118.8
C55 C56 H56 118.8
C56 C57 C58 120.1(10)
C56 C57 H57 120.0
C58 C57 H57 120.0
C57 C58 C59 119.3(9)
C57 C58 H58 120.4
C59 C58 H58 120.4
C58 C59 C54 120.0(8)
C58 C59 C47 128.8(9)
C54 C59 C47 111.3(8)
O17 C60 H60A 109.5
O17 C60 H60B 109.5
H60A C60 H60B 109.5
O17 C60 H60C 109.5
H60A C60 H60C 109.5
H60B C60 H60C 109.5

loop_
_geom_bond_atom_site_label_1
_geom_bond_atom_site_label_2
_geom_bond_distance
O1 C6 1.396(9)
O1 C1 1.422(9)
O2 C13 1.353(8)
O2 C2 1.447(9)
O3 C3 1.439(9)
O3 C20 1.439(9)
O4 C30 1.412(10)
O4 C4 1.442(9)
O5 C1 1.412(9)
O5 C5 1.426(10)
O6 C13 1.213(9)
O7 C9 1.381(9)
O7 C12 1.429(12)
O8 C28 1.337(13)
O8 C27 1.449(11)
O9 C28 1.209(13)
O10 C31 1.432(9)
O10 C30 1.439(9)
O11 C36A 1.348(14)
O11 C36B 1.38(5)
O11 C35 1.442(10)
O13 C33 1.419(9)
O13 C38 1.424(10)
O14 C45 1.336(11)
O14 C32 1.445(9)
O15 C45 1.186(11)
O16 C45 1.329(11)
O16 C46 1.458(10)
O17 C29 1.406(13)
O17 C60 1.432(13)
N1 N2 1.246(10)
N1 C34 1.491(11)
N2 N3 1.136(10)
C1 C2 1.544(10)
C1 H1 1.0000
C2 C3 1.517(11)
C2 H2 1.0000
C3 C4 1.528(11)
C3 H3 1.0000
C4 C5 1.533(11)
C4 H4 1.0000
C5 C27 1.513(12)
C5 H5 1.0000
C6 C11 1.381(11)
C6 C7 1.402(12)
C7 C8 1.386(12)
C7 H7 0.9500
C8 C9 1.377(13)
C8 H8 0.9500
C9 C10 1.397(13)
C10 C11 1.405(11)
C10 H10 0.9500
C11 H11 0.9500
C12 H12A 0.9800
C12 H12B 0.9800
C12 H12C 0.9800
C13 C14 1.463(11)
C14 C15 1.388(11)
C14 C19 1.393(11)
C15 C16 1.387(13)
C15 H15 0.9500
C16 C17 1.365(13)
C16 H16 0.9500
C17 C18 1.400(12)
C17 H17 0.9500
C18 C19 1.379(12)
C18 H18 0.9500
C19 H19 0.9500
C20 C21 1.501(11)
C20 H20A 0.9900
C20 H20B 0.9900
C21 C22 1.400(11)
C21 C26 1.405(11)
C22 C23 1.385(13)
C22 H22 0.9500
C23 C24 1.391(13)
C23 H23 0.9500
C24 C25 1.379(13)
C24 H24 0.9500
C25 C26 1.400(13)
C25 H25 0.9500
C26 H26 0.9500
C27 H27A 0.9900
C27 H27B 0.9900
C28 C29 1.522(15)
C29 H29A 0.9900
C29 H29B 0.9900
C30 C34 1.511(10)
C30 H30 1.0000
C31 C35 1.503(11)
C31 C32 1.521(10)
C31 H31 1.0000
C32 C33 1.519(11)
C32 H32 1.0000
C33 C34 1.508(11)
C33 H33 1.0000
C34 H34 1.0000
C35 H35A 0.9900
C35 H35B 0.9900
O12A C36A 1.182(12)
C36A C37 1.511(15)
O12B C36B 1.17(3)
C36B C37 1.52(5)
C37 H37A 0.980
C37 H37B 0.981
C37 H37C 0.980
C38 C39 1.506(12)
C38 H38A 0.9900
C38 H38B 0.9900
C39 C44 1.387(11)
C39 C40 1.390(12)
C40 C41 1.383(13)
C40 H40 0.9500
C41 C42 1.386(12)
C41 H41 0.9500
C42 C43 1.391(12)
C42 H42 0.9500
C43 C44 1.380(11)
C43 H43 0.9500
C44 H44 0.9500
C46 C47 1.492(12)
C46 H46A 0.9900
C46 H46B 0.9900
C47 C59 1.520(12)
C47 C48 1.548(12)
C47 H47 1.0000
C48 C49 1.389(13)
C48 C53 1.400(13)
C49 C50 1.402(14)
C49 H49 0.9500
C50 C51 1.397(14)
C50 H50 0.9500
C51 C52 1.399(14)
C51 H51 0.9500
C52 C53 1.389(13)
C52 H52 0.9500
C53 C54 1.465(12)
C54 C55 1.385(13)
C54 C59 1.393(13)
C55 C56 1.400(15)
C55 H55 0.9500
C56 C57 1.355(14)
C56 H56 0.9500
C57 C58 1.385(13)
C57 H57 0.9500
C58 C59 1.392(13)
C58 H58 0.9500
C60 H60A 0.9800
C60 H60B 0.9800
C60 H60C 0.9800

loop_
_geom_hbond_atom_site_label_D
_geom_hbond_atom_site_label_H
_geom_hbond_atom_site_label_A
_geom_hbond_site_symmetry_A
_geom_hbond_distance_DH
_geom_hbond_distance_HA
_geom_hbond_distance_DA
_geom_hbond_angle_DHA
C1 H1 O10 1_545 1.00 2.43 3.395(9) 161.1
C3 H3 O6 . 1.00 2.63 3.114(10) 109.9
C11 H11 O5 . 0.95 2.37 2.987(10) 121.9
C20 H20A O7 2_656 0.99 2.50 3.370(11) 147.0
C29 H29B O12A 2_746 0.99 2.53 3.503(14) 167.9
C29 H29B O12B 2_746 0.99 2.60 3.55(4) 159.3

loop_
_geom_torsion_atom_site_label_1
_geom_torsion_atom_site_label_2
_geom_torsion_atom_site_label_3
_geom_torsion_atom_site_label_4
_geom_torsion
C5 O5 C1 O1 -59.2(8)
C5 O5 C1 C2 59.0(8)
C6 O1 C1 O5 -76.6(8)
C6 O1 C1 C2 162.5(6)
C13 O2 C2 C3 -80.3(8)
C13 O2 C2 C1 155.5(6)
O5 C1 C2 O2 79.3(7)
O1 C1 C2 O2 -158.3(6)
O5 C1 C2 C3 -42.1(9)
O1 C1 C2 C3 80.3(7)
C20 O3 C3 C2 -124.4(7)
C20 O3 C3 C4 112.5(7)
O2 C2 C3 O3 160.2(6)
C1 C2 C3 O3 -83.1(8)
O2 C2 C3 C4 -80.1(8)
C1 C2 C3 C4 36.6(9)
C30 O4 C4 C3 105.9(7)
C30 O4 C4 C5 -134.5(6)
O3 C3 C4 O4 -165.1(6)
C2 C3 C4 O4 75.7(8)
O3 C3 C4 C5 75.3(8)
C2 C3 C4 C5 -43.8(9)
C1 O5 C5 C27 171.8(6)
C1 O5 C5 C4 -68.8(8)
O4 C4 C5 O5 -59.9(8)
C3 C4 C5 O5 58.4(9)
O4 C4 C5 C27 57.1(9)
C3 C4 C5 C27 175.4(7)
C1 O1 C6 C11 27.0(11)
C1 O1 C6 C7 -151.6(7)
C11 C6 C7 C8 1.7(13)
O1 C6 C7 C8 -179.7(8)
C6 C7 C8 C9 -3.3(14)
C7 C8 C9 O7 -179.1(8)
C7 C8 C9 C10 4.0(14)
C12 O7 C9 C8 179.4(8)
C12 O7 C9 C10 -3.8(13)
C8 C9 C10 C11 -3.1(14)
O7 C9 C10 C11 -179.7(8)
O1 C6 C11 C10 -179.3(8)
C7 C6 C11 C10 -0.8(13)
C9 C10 C11 C6 1.4(13)
C2 O2 C13 O6 2.7(12)
C2 O2 C13 C14 -173.0(6)
O6 C13 C14 C15 9.8(14)
O2 C13 C14 C15 -174.5(8)
O6 C13 C14 C19 -169.8(8)
O2 C13 C14 C19 5.9(11)
C19 C14 C15 C16 -0.1(14)
C13 C14 C15 C16 -179.7(9)
C14 C15 C16 C17 0.2(16)
C15 C16 C17 C18 -0.6(16)
C16 C17 C18 C19 0.8(14)
C17 C18 C19 C14 -0.7(13)
C15 C14 C19 C18 0.3(13)
C13 C14 C19 C18 179.9(8)
C3 O3 C20 C21 -76.9(8)
O3 C20 C21 C22 98.8(9)
O3 C20 C21 C26 -80.9(10)
C26 C21 C22 C23 1.2(12)
C20 C21 C22 C23 -178.4(8)
C21 C22 C23 C24 -2.1(14)
C22 C23 C24 C25 1.0(14)
C23 C24 C25 C26 0.9(14)
C24 C25 C26 C21 -1.8(15)
C22 C21 C26 C25 0.8(13)
C20 C21 C26 C25 -179.6(8)
C28 O8 C27 C5 127.8(9)
O5 C5 C27 O8 -58.5(9)
C4 C5 C27 O8 -176.8(7)
C27 O8 C28 O9 8.6(16)
C27 O8 C28 C29 -174.8(9)
C60 O17 C29 C28 -170.1(10)
O9 C28 C29 O17 -179.5(11)
O8 C28 C29 O17 3.7(14)
C4 O4 C30 O10 95.6(7)
C4 O4 C30 C34 -144.2(6)
C31 O10 C30 O4 59.7(8)
C31 O10 C30 C34 -60.4(8)
C30 O10 C31 C35 -174.6(6)
C30 O10 C31 C32 60.2(8)
C45 O14 C32 C33 117.8(8)
C45 O14 C32 C31 -123.1(7)
O10 C31 C32 O14 -172.4(6)
C35 C31 C32 O14 66.5(9)
O10 C31 C32 C33 -55.5(8)
C35 C31 C32 C33 -176.6(7)
C38 O13 C33 C34 -124.8(8)
C38 O13 C33 C32 116.0(8)
O14 C32 C33 O13 -72.7(8)
C31 C32 C33 O13 171.2(6)
O14 C32 C33 C34 168.8(6)
C31 C32 C33 C34 52.7(9)
N2 N1 C34 C33 -71.6(10)
N2 N1 C34 C30 165.8(7)
O13 C33 C34 N1 68.2(9)
C32 C33 C34 N1 -172.8(6)
O13 C33 C34 C30 -172.6(7)
C32 C33 C34 C30 -53.6(9)
O4 C30 C34 N1 58.7(8)
O10 C30 C34 N1 179.8(6)
O4 C30 C34 C33 -64.6(9)
O10 C30 C34 C33 56.5(9)
C36A O11 C35 C31 -170.3(9)
C36B O11 C35 C31 -144(3)
O10 C31 C35 O11 -66.1(8)
C32 C31 C35 O11 56.2(9)
C36B O11 C36A O12A -103(5)
C35 O11 C36A O12A -6.1(17)
C36B O11 C36A C37 77(5)
C35 O11 C36A C37 173.6(9)
C36A O11 C36B O12B 99(8)
C35 O11 C36B O12B 3(6)
C36A O11 C36B C37 -72(5)
C35 O11 C36B C37 -167.0(19)
O12A C36A C37 C36B 102(5)
O11 C36A C37 C36B -78(5)
O12B C36B C37 C36A -101(8)
O11 C36B C37 C36A 70(5)
C33 O13 C38 C39 171.8(7)
O13 C38 C39 C44 -13.6(13)
O13 C38 C39 C40 167.1(8)
C44 C39 C40 C41 -2.4(14)
C38 C39 C40 C41 176.9(9)
C39 C40 C41 C42 2.4(14)
C40 C41 C42 C43 -2.4(13)
C41 C42 C43 C44 2.4(13)
C42 C43 C44 C39 -2.4(13)
C40 C39 C44 C43 2.4(13)
C38 C39 C44 C43 -176.9(9)
C46 O16 C45 O15 -16.1(14)
C46 O16 C45 O14 169.0(7)
C32 O14 C45 O15 5.2(13)
C32 O14 C45 O16 -179.9(6)
C45 O16 C46 C47 -103.4(9)
O16 C46 C47 C59 -175.3(7)
O16 C46 C47 C48 -61.8(10)
C46 C47 C48 C49 56.9(13)
C59 C47 C48 C49 177.3(9)
C46 C47 C48 C53 -120.5(9)
C59 C47 C48 C53 -0.1(9)
C53 C48 C49 C50 -0.6(14)
C47 C48 C49 C50 -177.8(9)
C48 C49 C50 C51 -0.8(14)
C49 C50 C51 C52 0.8(14)
C50 C51 C52 C53 0.7(13)
C51 C52 C53 C48 -2.1(12)
C51 C52 C53 C54 177.8(8)
C49 C48 C53 C52 2.1(13)
C47 C48 C53 C52 179.7(7)
C49 C48 C53 C54 -177.9(8)
C47 C48 C53 C54 -0.3(10)
C52 C53 C54 C55 -0.1(15)
C48 C53 C54 C55 179.9(9)
C52 C53 C54 C59 -179.5(9)
C48 C53 C54 C59 0.5(9)
C59 C54 C55 C56 0.3(13)
C53 C54 C55 C56 -179.1(9)
C54 C55 C56 C57 -0.1(15)
C55 C56 C57 C58 -0.5(16)
C56 C57 C58 C59 1.0(15)
C57 C58 C59 C54 -0.8(14)
C57 C58 C59 C47 179.4(9)
C55 C54 C59 C58 0.2(13)
C53 C54 C59 C58 179.7(8)
C55 C54 C59 C47 180.0(8)
C53 C54 C59 C47 -0.6(10)
C46 C47 C59 C58 -58.9(13)
C48 C47 C59 C58 -179.9(9)
C46 C47 C59 C54 121.4(9)
C48 C47 C59 C54 0.4(9)
